data_4329166
loop_
_publ_author_name
'Vadapalli Chandrasekhar'
'Loganathan Nagarajan'
'Sakiat Hossain'
'Kandasamy Gopal'
'Surajit Ghosh'
'Sandeep Verma'

_publ_contact_author_address
;
Department of Chemistry
Indian Institute of Technology Kanpur
Kanpur-208 016
India
;
_publ_contact_author_email vc@iitk.ac.in
_publ_contact_author_name 'Prof. V. Chandrasekhar'
_publ_section_title
;
 Multicomponent Assembly of Anionic and Neutral Decanuclear Copper(II)
 Phosphonate Cages
;
_journal_name_full 'Inorganic Chemistry'
_journal_page_first 5605
_journal_page_last 5616
_journal_paper_doi 10.1021/ic202510d
_journal_volume 51
_journal_year 2012
_chemical_formula_moiety 'C68 H102 Cu10 N8 O30 P6, C66 H96 Cu10 N8 O28 P6'
_chemical_formula_sum 'C67 H99 Cu10 N8 O29 P6'
_chemical_formula_weight 2301.87
_space_group_IT_number 2
_symmetry_cell_setting triclinic
_symmetry_space_group_name_Hall '-P 1'
_symmetry_space_group_name_H-M 'P -1'
_atom_sites_solution_hydrogens geom
_atom_sites_solution_primary direct
_atom_sites_solution_secondary difmap
_audit_creation_method SHELXL-97
_cell_angle_alpha 80.781(5)
_cell_angle_beta 77.499(5)
_cell_angle_gamma 67.090(4)
_cell_formula_units_Z 2
_cell_length_a 13.044(3)
_cell_length_b 16.077(4)
_cell_length_c 26.441(7)
_cell_measurement_reflns_used 3224
_cell_measurement_temperature 100(2)
_cell_measurement_theta_max 27.83
_cell_measurement_theta_min 2.57
_cell_volume 4969(2)
_computing_cell_refinement 'Bruker SAINT'
_computing_data_collection 'Bruker SMART'
_computing_data_reduction 'Bruker SAINT'
_computing_molecular_graphics 'Bruker SHELXTL (Sheldrick, 2008)'
_computing_publication_material 'Bruker SHELXTL (Sheldrick, 2008)'
_computing_structure_refinement 'SHELXL-97 (Sheldrick, 2008)'
_computing_structure_solution 'SHELXS-97 (Sheldrick, 2008)'
_diffrn_ambient_temperature 100(2)
_diffrn_measured_fraction_theta_full 0.974
_diffrn_measured_fraction_theta_max 0.974
_diffrn_measurement_device_type 'Apex 2 CCD area detector'
_diffrn_measurement_method '\f and \w scans'
_diffrn_radiation_monochromator graphite
_diffrn_radiation_source 'fine-focus sealed tube'
_diffrn_radiation_type MoK\a
_diffrn_radiation_wavelength 0.71073
_diffrn_reflns_av_R_equivalents 0.0579
_diffrn_reflns_av_sigmaI/netI 0.1400
_diffrn_reflns_limit_h_max 15
_diffrn_reflns_limit_h_min -15
_diffrn_reflns_limit_k_max 19
_diffrn_reflns_limit_k_min -18
_diffrn_reflns_limit_l_max 31
_diffrn_reflns_limit_l_min 0
_diffrn_reflns_number 25072
_diffrn_reflns_theta_full 25.00
_diffrn_reflns_theta_max 25.00
_diffrn_reflns_theta_min 4.08
_exptl_absorpt_coefficient_mu 2.262
_exptl_absorpt_correction_T_max 1.0
_exptl_absorpt_correction_T_min 0.479862
_exptl_absorpt_correction_type empirical
_exptl_absorpt_process_details 'SADABS (Sheldrick, 1996)'
_exptl_crystal_colour blue
_exptl_crystal_density_diffrn 1.538
_exptl_crystal_description block
_exptl_crystal_F_000 2338.0
_exptl_crystal_size_max 0.35
_exptl_crystal_size_mid 0.30
_exptl_crystal_size_min 0.28
_refine_diff_density_max 0.976
_refine_diff_density_min -0.798
_refine_diff_density_rms 0.167
_refine_ls_extinction_method none
_refine_ls_goodness_of_fit_ref 0.941
_refine_ls_hydrogen_treatment constr
_refine_ls_matrix_type full
_refine_ls_number_parameters 1107
_refine_ls_number_reflns 17520
_refine_ls_number_restraints 0
_refine_ls_restrained_S_all 0.941
_refine_ls_R_factor_all 0.1190
_refine_ls_R_factor_gt 0.0713
_refine_ls_shift/su_max 0.001
_refine_ls_shift/su_mean 0.000
_refine_ls_structure_factor_coef Fsqd
_refine_ls_weighting_details 'calc w=1/[\s^2^(Fo^2^)+(0.0814P)^2^+0.0000P] where P=(Fo^2^+2Fc^2^)/3'
_refine_ls_weighting_scheme calc
_refine_ls_wR_factor_gt 0.1573
_refine_ls_wR_factor_ref 0.1786
_reflns_number_gt 10241
_reflns_number_total 17520
_reflns_threshold_expression >2sigma(I)
_cod_data_source_file ic202510d_si_002_1.cif
_cod_data_source_block 9
_cod_depositor_comments
;

2021-11-23
Z value and formula fixed to values more according to usual
chemical conventions.                 miguel
;
_cod_original_formula_sum 'C134 H198 Cu20 N16 O58 P12'
_cod_original_formula_units_Z 1
_cod_original_formula_weight 4603.74
_cod_database_code 4329166

loop_
_symmetry_equiv_pos_as_xyz
'x, y, z'
'-x, -y, -z'

loop_
_atom_site_label
_atom_site_type_symbol
_atom_site_fract_x
_atom_site_fract_y
_atom_site_fract_z
_atom_site_U_iso_or_equiv
_atom_site_adp_type
_atom_site_occupancy
_atom_site_symmetry_multiplicity
_atom_site_calc_flag
_atom_site_refinement_flags
Cu1 Cu 0.47659(8) 0.40250(6) 0.44660(4) 0.0164(2) Uani 1 1 d .
Cu2 Cu 0.62235(9) 0.15947(6) 0.58381(4) 0.0178(2) Uani 1 1 d .
Cu3 Cu 0.61090(9) 0.36536(6) 0.60627(4) 0.0171(2) Uani 1 1 d .
Cu4 Cu 0.73611(8) 0.29485(6) 0.49587(4) 0.0158(2) Uani 1 1 d .
Cu5 Cu 0.87759(9) 0.33508(6) 0.57553(4) 0.0188(2) Uani 1 1 d .
Cu6 Cu 0.84008(9) 1.10624(6) 0.04775(4) 0.0186(2) Uani 1 1 d .
Cu7 Cu 0.70829(9) 0.84936(7) 0.09567(5) 0.0312(3) Uani 1 1 d .
Cu8 Cu 0.95751(9) 0.79427(7) 0.01483(4) 0.0195(3) Uani 1 1 d .
Cu9 Cu 0.92559(9) 0.88731(7) 0.11808(4) 0.0202(3) Uani 1 1 d .
Cu10 Cu 1.11762(9) 0.67576(7) 0.10457(4) 0.0196(3) Uani 1 1 d .
P1 P 0.61247(19) 0.49388(14) 0.43818(8) 0.0170(5) Uani 1 1 d .
P2 P 0.7101(2) 0.50141(14) 0.62449(9) 0.0193(5) Uani 1 1 d .
P3 P 0.60962(19) 0.19091(14) 0.46731(8) 0.0174(5) Uani 1 1 d .
P4 P 1.05677(19) 1.02032(14) 0.05765(9) 0.0185(5) Uani 1 1 d .
P5 P 1.20935(19) 0.68737(14) -0.01011(9) 0.0194(5) Uani 1 1 d .
P6 P 0.6865(2) 1.02463(15) 0.13423(10) 0.0268(6) Uani 1 1 d .
O1 O 0.5821(5) 0.2893(3) 0.5657(2) 0.0192(13) Uani 1 1 d .
O2 O 0.7567(4) 0.3762(3) 0.5346(2) 0.0168(12) Uani 1 1 d .
O3 O 0.6276(4) 0.3946(3) 0.4601(2) 0.0150(12) Uani 1 1 d .
O4 O 0.4945(5) 0.5229(3) 0.4235(2) 0.0196(13) Uani 1 1 d .
O5 O 0.3762(5) 0.4492(4) 0.5251(2) 0.0203(13) Uani 1 1 d .
O6 O 0.3481(5) 0.4247(4) 0.4155(2) 0.0262(15) Uani 1 1 d .
O7 O 0.6467(5) 0.4375(4) 0.6481(2) 0.0241(14) Uani 1 1 d .
O8 O 0.8341(5) 0.4497(4) 0.6006(2) 0.0265(15) Uani 1 1 d .
O9 O 0.5019(4) 0.2771(4) 0.4674(2) 0.0190(13) Uani 1 1 d .
O10 O 0.7171(4) 0.2129(4) 0.4547(2) 0.0176(13) Uani 1 1 d .
O11 O 0.6029(5) 0.1334(4) 0.5191(2) 0.0200(13) Uani 1 1 d .
O12 O 0.7122(5) 0.0154(4) 0.6014(2) 0.0233(14) Uani 1 1 d .
O13 O 0.4564(5) 0.1503(4) 0.6212(2) 0.0337(16) Uani 1 1 d .
O14 O 1.0017(5) 0.2764(4) 0.6242(2) 0.0232(14) Uani 1 1 d .
O15 O 1.0178(6) 0.3484(5) 0.5102(3) 0.047(2) Uani 1 1 d .
O16 O 0.8248(5) 0.8829(4) 0.0501(2) 0.0244(14) Uani 1 1 d .
O17 O 1.0578(5) 0.8028(3) 0.0804(2) 0.0202(13) Uani 1 1 d .
O18 O 0.9955(5) 1.1124(4) 0.0282(2) 0.0213(13) Uani 1 1 d .
O19 O 0.9521(5) 0.9929(3) 0.0782(2) 0.0212(14) Uani 1 1 d .
O20 O 0.8466(5) 1.0458(4) -0.0259(2) 0.0243(14) Uani 1 1 d .
O21 O 0.7623(5) 1.2259(3) 0.0187(2) 0.0218(14) Uani 1 1 d .
O22 O 1.0917(5) 0.7049(4) -0.0197(2) 0.0211(13) Uani 1 1 d .
O23 O 1.2299(5) 0.6413(4) 0.0443(2) 0.0221(14) Uani 1 1 d .
O24 O 0.7069(5) 1.0865(4) 0.0851(2) 0.0262(15) Uani 1 1 d .
O25 O 0.7939(5) 0.9697(4) 0.1582(2) 0.0282(15) Uani 1 1 d .
O26 O 0.6294(5) 0.9651(4) 0.1225(3) 0.0337(16) Uani 1 1 d .
O27 O 0.5822(5) 0.8047(4) 0.1384(3) 0.0327(16) Uani 1 1 d .
O29 O 1.1726(5) 0.5420(4) 0.1383(2) 0.0276(15) Uani 1 1 d .
O30 O 1.2446(5) 0.6913(4) 0.1443(2) 0.0285(15) Uani 1 1 d .
N1 N 0.6750(6) 0.1743(4) 0.6433(3) 0.0186(16) Uani 1 1 d .
N2 N 0.6775(6) 0.2559(4) 0.6495(3) 0.0193(16) Uani 1 1 d .
N3 N 0.9012(6) 0.2129(5) 0.5654(3) 0.0200(16) Uani 1 1 d .
N4 N 0.8576(5) 0.1973(4) 0.5274(3) 0.0163(15) Uani 1 1 d .
N5 N 0.7976(5) 0.7251(5) 0.0837(3) 0.0197(16) Uani 1 1 d .
N6 N 0.8982(6) 0.7034(5) 0.0501(3) 0.0227(17) Uani 1 1 d .
N7 N 0.9110(6) 0.7818(5) 0.1646(3) 0.0230(17) Uani 1 1 d .
N8 N 0.9853(6) 0.6974(5) 0.1578(2) 0.0188(16) Uani 1 1 d .
C1 C 0.7144(7) 0.4887(6) 0.3783(3) 0.022(2) Uani 1 1 d .
C2 C 0.6967(8) 0.4340(7) 0.3411(4) 0.035(2) Uani 1 1 d .
H2A H 0.7434 0.4384 0.3071 0.053 Uiso 1 1 calc R
H2B H 0.6170 0.4580 0.3374 0.053 Uiso 1 1 calc R
H2C H 0.7185 0.3704 0.3551 0.053 Uiso 1 1 calc R
C3 C 0.6914(9) 0.5879(6) 0.3534(4) 0.037(3) Uani 1 1 d .
H3A H 0.7512 0.5881 0.3237 0.055 Uiso 1 1 calc R
H3B H 0.6905 0.6257 0.3792 0.055 Uiso 1 1 calc R
H3C H 0.6183 0.6122 0.3416 0.055 Uiso 1 1 calc R
C4 C 0.8351(8) 0.4455(6) 0.3908(4) 0.036(2) Uani 1 1 d .
H4A H 0.8498 0.3825 0.4050 0.054 Uiso 1 1 calc R
H4B H 0.8428 0.4795 0.4165 0.054 Uiso 1 1 calc R
H4C H 0.8894 0.4470 0.3590 0.054 Uiso 1 1 calc R
C5 C 0.7149(8) 0.5561(6) 0.6793(4) 0.029(2) Uani 1 1 d .
C6 C 0.5976(10) 0.6157(8) 0.7037(4) 0.052(3) Uani 1 1 d .
H6A H 0.5474 0.5815 0.7108 0.077 Uiso 1 1 calc R
H6B H 0.5681 0.6692 0.6798 0.077 Uiso 1 1 calc R
H6C H 0.6016 0.6349 0.7364 0.077 Uiso 1 1 calc R
C7 C 0.7939(11) 0.6112(8) 0.6575(5) 0.063(4) Uani 1 1 d .
H7A H 0.8070 0.6351 0.6863 0.094 Uiso 1 1 calc R
H7B H 0.7578 0.6615 0.6331 0.094 Uiso 1 1 calc R
H7C H 0.8662 0.5713 0.6395 0.094 Uiso 1 1 calc R
C8 C 0.7674(10) 0.4856(8) 0.7189(4) 0.052(3) Uani 1 1 d .
H8A H 0.7700 0.5144 0.7483 0.077 Uiso 1 1 calc R
H8B H 0.8443 0.4484 0.7037 0.077 Uiso 1 1 calc R
H8C H 0.7227 0.4472 0.7310 0.077 Uiso 1 1 calc R
C9 C 0.6164(8) 0.1239(6) 0.4171(3) 0.026(2) Uani 1 1 d .
C10 C 0.5032(8) 0.1114(7) 0.4232(4) 0.034(2) Uani 1 1 d .
H10A H 0.4429 0.1706 0.4188 0.051 Uiso 1 1 calc R
H10B H 0.4867 0.0823 0.4578 0.051 Uiso 1 1 calc R
H10C H 0.5079 0.0732 0.3967 0.051 Uiso 1 1 calc R
C11 C 0.6373(9) 0.1735(7) 0.3649(4) 0.042(3) Uani 1 1 d .
H11A H 0.7131 0.1755 0.3590 0.062 Uiso 1 1 calc R
H11B H 0.5811 0.2354 0.3642 0.062 Uiso 1 1 calc R
H11C H 0.6313 0.1418 0.3376 0.062 Uiso 1 1 calc R
C12 C 0.7106(9) 0.0327(6) 0.4201(4) 0.037(3) Uani 1 1 d .
H12A H 0.7192 0.0005 0.3901 0.056 Uiso 1 1 calc R
H12B H 0.6927 -0.0027 0.4522 0.056 Uiso 1 1 calc R
H12C H 0.7812 0.0410 0.4201 0.056 Uiso 1 1 calc R
C13 C 0.7317(7) 0.2449(6) 0.6888(3) 0.023(2) Uani 1 1 d .
H13 H 0.7488 0.2910 0.6996 0.027 Uiso 1 1 calc R
C14 C 0.7597(7) 0.1575(6) 0.7117(3) 0.022(2) Uani 1 1 d .
H14 H 0.7950 0.1321 0.7414 0.026 Uiso 1 1 calc R
C15 C 0.7232(7) 0.1149(5) 0.6806(3) 0.0196(19) Uani 1 1 d .
C16 C 0.7294(7) 0.0194(5) 0.6891(3) 0.0202(19) Uani 1 1 d .
C17 C 0.7418(7) -0.0246(6) 0.7387(3) 0.025(2) Uani 1 1 d .
H17 H 0.7461 0.0066 0.7653 0.030 Uiso 1 1 calc R
C18 C 0.7478(8) -0.1131(6) 0.7493(3) 0.026(2) Uani 1 1 d .
H18 H 0.7565 -0.1424 0.7832 0.031 Uiso 1 1 calc R
C19 C 0.7415(8) -0.1596(6) 0.7112(4) 0.031(2) Uani 1 1 d .
H19 H 0.7468 -0.2208 0.7186 0.038 Uiso 1 1 calc R
C20 C 0.7273(8) -0.1164(6) 0.6620(4) 0.030(2) Uani 1 1 d .
H20 H 0.7206 -0.1472 0.6357 0.036 Uiso 1 1 calc R
C21 C 0.7231(7) -0.0279(5) 0.6514(3) 0.0192(19) Uani 1 1 d .
C22 C 0.7570(8) -0.0434(6) 0.5602(4) 0.029(2) Uani 1 1 d .
H22A H 0.8342 -0.0845 0.5636 0.043 Uiso 1 1 calc R
H22B H 0.7578 -0.0072 0.5267 0.043 Uiso 1 1 calc R
H22C H 0.7097 -0.0789 0.5620 0.043 Uiso 1 1 calc R
C23 C 0.4079(9) 0.1643(7) 0.6734(4) 0.044(3) Uani 1 1 d .
H23A H 0.4553 0.1173 0.6959 0.067 Uiso 1 1 calc R
H23B H 0.3324 0.1615 0.6800 0.067 Uiso 1 1 calc R
H23C H 0.4022 0.2240 0.6807 0.067 Uiso 1 1 calc R
C24 C 0.8925(7) 0.1089(5) 0.5251(3) 0.0162(18) Uani 1 1 d .
H24 H 0.8749 0.0804 0.5011 0.019 Uiso 1 1 calc R
C25 C 0.9583(7) 0.0639(6) 0.5628(3) 0.021(2) Uani 1 1 d .
H25 H 0.9938 0.0003 0.5698 0.026 Uiso 1 1 calc R
C26 C 0.9614(6) 0.1323(5) 0.5885(3) 0.0159(18) Uani 1 1 d .
C27 C 1.0087(7) 0.1237(5) 0.6342(3) 0.0180(19) Uani 1 1 d .
C28 C 1.0351(7) 0.0405(6) 0.6637(3) 0.025(2) Uani 1 1 d .
H28 H 1.0254 -0.0083 0.6519 0.030 Uiso 1 1 calc R
C29 C 1.0757(8) 0.0268(6) 0.7109(4) 0.031(2) Uani 1 1 d .
H29 H 1.0902 -0.0300 0.7308 0.037 Uiso 1 1 calc R
C30 C 1.0945(7) 0.0947(6) 0.7281(4) 0.029(2) Uani 1 1 d .
H30 H 1.1235 0.0855 0.7594 0.034 Uiso 1 1 calc R
C31 C 1.0694(7) 0.1791(6) 0.6977(4) 0.025(2) Uani 1 1 d .
H31A H 1.0806 0.2273 0.7094 0.031 Uiso 1 1 calc R
C32 C 1.0295(7) 0.1930(6) 0.6520(4) 0.027(2) Uani 1 1 d .
C33 C 1.0572(8) 0.3350(6) 0.6321(4) 0.033(2) Uani 1 1 d .
H33A H 1.0222 0.3617 0.6654 0.049 Uiso 1 1 calc R
H33B H 1.0493 0.3834 0.6038 0.049 Uiso 1 1 calc R
H33C H 1.1375 0.2995 0.6325 0.049 Uiso 1 1 calc R
C34 C 1.0549(13) 0.2912(10) 0.4687(6) 0.094(5) Uani 1 1 d .
H34A H 1.1323 0.2486 0.4702 0.141 Uiso 1 1 calc R
H34B H 1.0529 0.3282 0.4354 0.141 Uiso 1 1 calc R
H34C H 1.0050 0.2575 0.4720 0.141 Uiso 1 1 calc R
C35 C 1.1013(7) 1.0432(6) 0.1126(3) 0.024(2) Uani 1 1 d .
C36 C 1.0017(9) 1.1158(7) 0.1426(4) 0.044(3) Uani 1 1 d .
H36A H 1.0258 1.1289 0.1720 0.066 Uiso 1 1 calc R
H36B H 0.9398 1.0937 0.1554 0.066 Uiso 1 1 calc R
H36C H 0.9760 1.1711 0.1195 0.066 Uiso 1 1 calc R
C37 C 1.2014(9) 1.0755(7) 0.0924(4) 0.038(3) Uani 1 1 d .
H37A H 1.2616 1.0305 0.0709 0.058 Uiso 1 1 calc R
H37B H 1.2302 1.0831 0.1219 0.058 Uiso 1 1 calc R
H37C H 1.1756 1.1336 0.0715 0.058 Uiso 1 1 calc R
C38 C 1.1396(9) 0.9565(6) 0.1483(4) 0.037(3) Uani 1 1 d .
H38A H 1.0749 0.9387 0.1636 0.055 Uiso 1 1 calc R
H38B H 1.1710 0.9670 0.1761 0.055 Uiso 1 1 calc R
H38C H 1.1975 0.9080 0.1283 0.055 Uiso 1 1 calc R
C39 C 1.3075(8) 0.6101(6) -0.0569(3) 0.025(2) Uani 1 1 d .
C40 C 1.2758(10) 0.6437(7) -0.1104(4) 0.050(3) Uani 1 1 d .
H40A H 1.3341 0.6064 -0.1364 0.075 Uiso 1 1 calc R
H40B H 1.2697 0.7069 -0.1184 0.075 Uiso 1 1 calc R
H40C H 1.2031 0.6395 -0.1110 0.075 Uiso 1 1 calc R
C41 C 1.4284(8) 0.6020(7) -0.0585(5) 0.046(3) Uani 1 1 d .
H41A H 1.4329 0.6623 -0.0659 0.069 Uiso 1 1 calc R
H41B H 1.4787 0.5632 -0.0858 0.069 Uiso 1 1 calc R
H41C H 1.4513 0.5753 -0.0248 0.069 Uiso 1 1 calc R
C42 C 1.2988(8) 0.5162(5) -0.0416(4) 0.030(2) Uani 1 1 d .
H42A H 1.3455 0.4755 -0.0686 0.044 Uiso 1 1 calc R
H42B H 1.2200 0.5220 -0.0380 0.044 Uiso 1 1 calc R
H42C H 1.3254 0.4913 -0.0084 0.044 Uiso 1 1 calc R
C43 C 0.5886(8) 1.0980(6) 0.1839(4) 0.036(3) Uani 1 1 d .
C44 C 0.4803(9) 1.1575(7) 0.1617(4) 0.050(3) Uani 1 1 d .
H44A H 0.4223 1.1902 0.1894 0.075 Uiso 1 1 calc R
H44B H 0.4528 1.1190 0.1475 0.075 Uiso 1 1 calc R
H44C H 0.4972 1.2011 0.1340 0.075 Uiso 1 1 calc R
C45 C 0.6472(10) 1.1519(7) 0.2017(5) 0.057(3) Uani 1 1 d .
H45A H 0.7134 1.1099 0.2164 0.085 Uiso 1 1 calc R
H45B H 0.5945 1.1914 0.2282 0.085 Uiso 1 1 calc R
H45C H 0.6711 1.1889 0.1719 0.085 Uiso 1 1 calc R
C46 C 0.5581(8) 1.0388(7) 0.2302(4) 0.046(3) Uani 1 1 d .
H46A H 0.5069 1.0769 0.2576 0.069 Uiso 1 1 calc R
H46B H 0.6268 0.9976 0.2433 0.069 Uiso 1 1 calc R
H46C H 0.5208 1.0035 0.2198 0.069 Uiso 1 1 calc R
C47 C 0.9442(8) 0.6119(6) 0.0517(4) 0.025(2) Uani 1 1 d .
H47 H 1.0138 0.5781 0.0315 0.029 Uiso 1 1 calc R
C48 C 0.8758(8) 0.5746(6) 0.0868(4) 0.027(2) Uani 1 1 d .
H48 H 0.8890 0.5121 0.0956 0.033 Uiso 1 1 calc R
C49 C 0.7837(7) 0.6474(5) 0.1066(3) 0.0193(19) Uani 1 1 d .
C50 C 0.6900(8) 0.6446(6) 0.1480(3) 0.023(2) Uani 1 1 d .
C51 C 0.6959(8) 0.5596(6) 0.1734(4) 0.029(2) Uani 1 1 d .
H51 H 0.7569 0.5066 0.1618 0.035 Uiso 1 1 calc R
C52 C 0.6150(8) 0.5517(6) 0.2148(3) 0.028(2) Uani 1 1 d .
H52 H 0.6219 0.4933 0.2315 0.034 Uiso 1 1 calc R
C53 C 0.5260(8) 0.6246(6) 0.2325(3) 0.029(2) Uani 1 1 d .
H53 H 0.4715 0.6176 0.2614 0.035 Uiso 1 1 calc R
C54 C 0.5151(8) 0.7118(6) 0.2073(4) 0.032(2) Uani 1 1 d .
H54 H 0.4538 0.7641 0.2194 0.039 Uiso 1 1 calc R
C55 C 0.5955(8) 0.7193(6) 0.1645(4) 0.029(2) Uani 1 1 d .
C56 C 0.4706(7) 0.8707(6) 0.1441(5) 0.044(3) Uani 1 1 d .
H56A H 0.4472 0.8887 0.1798 0.066 Uiso 1 1 calc R
H56B H 0.4190 0.8451 0.1367 0.066 Uiso 1 1 calc R
H56C H 0.4688 0.9239 0.1198 0.066 Uiso 1 1 calc R
C57 C 0.8236(7) 0.7804(6) 0.2010(3) 0.022(2) Uani 1 1 d .
H57 H 0.7591 0.8317 0.2118 0.026 Uiso 1 1 calc R
C58 C 0.8427(8) 0.6900(5) 0.2208(4) 0.026(2) Uani 1 1 d .
H58 H 0.7963 0.6682 0.2480 0.031 Uiso 1 1 calc R
C59 C 0.9449(7) 0.6395(5) 0.1916(3) 0.0190(19) Uani 1 1 d .
C60 C 1.0009(8) 0.5407(6) 0.1935(4) 0.026(2) Uani 1 1 d .
C61 C 0.9408(8) 0.4881(6) 0.2229(4) 0.034(2) Uani 1 1 d .
H61 H 0.8688 0.5184 0.2425 0.041 Uiso 1 1 calc R
C62 C 0.9807(9) 0.3956(6) 0.2248(4) 0.044(3) Uani 1 1 d .
H62 H 0.9374 0.3629 0.2455 0.053 Uiso 1 1 calc R
C63 C 1.0833(11) 0.3510(7) 0.1966(5) 0.063(4) Uani 1 1 d .
H63 H 1.1106 0.2868 0.1976 0.076 Uiso 1 1 calc R
C64 C 1.1512(9) 0.3986(6) 0.1652(5) 0.047(3) Uani 1 1 d .
H64 H 1.2222 0.3672 0.1452 0.057 Uiso 1 1 calc R
C65 C 1.1091(8) 0.4925(6) 0.1652(4) 0.028(2) Uani 1 1 d .
C66 C 1.2929(7) 0.4899(6) 0.1243(4) 0.033(2) Uani 1 1 d .
H66A H 1.3047 0.4515 0.0966 0.050 Uiso 1 1 calc R
H66B H 1.3216 0.4517 0.1548 0.050 Uiso 1 1 calc R
H66C H 1.3334 0.5314 0.1120 0.050 Uiso 1 1 calc R
C67 C 1.2084(10) 0.7256(7) 0.1926(4) 0.043(3) Uani 1 1 d .
H67A H 1.2032 0.6772 0.2196 0.064 Uiso 1 1 calc R
H67B H 1.1341 0.7744 0.1933 0.064 Uiso 1 1 calc R
H67C H 1.2625 0.7496 0.1991 0.064 Uiso 1 1 calc R

loop_
_atom_site_aniso_label
_atom_site_aniso_U_11
_atom_site_aniso_U_22
_atom_site_aniso_U_33
_atom_site_aniso_U_23
_atom_site_aniso_U_13
_atom_site_aniso_U_12
Cu1 0.0172(6) 0.0169(5) 0.0143(5) 0.0026(4) -0.0031(4) -0.0067(5)
Cu2 0.0215(6) 0.0182(5) 0.0139(6) 0.0029(4) -0.0027(5) -0.0094(5)
Cu3 0.0226(6) 0.0161(5) 0.0126(5) 0.0019(4) -0.0039(4) -0.0079(5)
Cu4 0.0171(6) 0.0175(5) 0.0132(5) 0.0008(4) -0.0032(4) -0.0070(5)
Cu5 0.0172(6) 0.0190(5) 0.0201(6) -0.0007(5) -0.0052(5) -0.0057(5)
Cu6 0.0173(6) 0.0182(5) 0.0173(6) 0.0031(4) -0.0012(5) -0.0059(5)
Cu7 0.0187(6) 0.0231(6) 0.0465(8) 0.0005(5) 0.0049(6) -0.0086(5)
Cu8 0.0195(6) 0.0188(5) 0.0195(6) 0.0023(5) -0.0027(5) -0.0081(5)
Cu9 0.0207(6) 0.0184(5) 0.0165(6) 0.0022(4) 0.0005(5) -0.0054(5)
Cu10 0.0198(6) 0.0199(5) 0.0156(6) 0.0018(4) -0.0006(5) -0.0059(5)
P1 0.0189(12) 0.0175(11) 0.0126(11) 0.0010(9) -0.0002(9) -0.0069(10)
P2 0.0257(13) 0.0169(11) 0.0166(12) 0.0008(9) -0.0087(10) -0.0075(10)
P3 0.0214(13) 0.0184(11) 0.0139(12) 0.0004(9) -0.0037(10) -0.0090(10)
P4 0.0193(13) 0.0180(11) 0.0163(12) 0.0030(9) -0.0046(10) -0.0055(10)
P5 0.0211(13) 0.0166(11) 0.0161(12) 0.0015(9) -0.0020(10) -0.0041(10)
P6 0.0219(14) 0.0213(12) 0.0271(14) 0.0031(11) 0.0071(11) -0.0052(11)
O1 0.024(3) 0.014(3) 0.018(3) -0.003(2) -0.003(3) -0.006(3)
O2 0.013(3) 0.025(3) 0.013(3) -0.001(2) -0.002(2) -0.009(3)
O3 0.016(3) 0.013(3) 0.017(3) 0.007(2) -0.006(2) -0.008(3)
O4 0.022(3) 0.020(3) 0.017(3) 0.004(3) -0.002(3) -0.009(3)
O5 0.023(3) 0.024(3) 0.015(3) 0.002(3) -0.003(3) -0.012(3)
O6 0.028(4) 0.030(3) 0.026(4) 0.013(3) -0.014(3) -0.016(3)
O7 0.040(4) 0.021(3) 0.017(3) 0.003(3) -0.011(3) -0.015(3)
O8 0.019(3) 0.024(3) 0.038(4) -0.013(3) -0.007(3) -0.004(3)
O9 0.011(3) 0.026(3) 0.021(3) 0.002(3) -0.005(3) -0.008(3)
O10 0.016(3) 0.027(3) 0.009(3) -0.002(2) -0.002(2) -0.007(3)
O11 0.020(3) 0.021(3) 0.023(3) 0.001(3) -0.011(3) -0.010(3)
O12 0.028(4) 0.017(3) 0.020(3) 0.002(3) -0.003(3) -0.005(3)
O13 0.025(4) 0.043(4) 0.033(4) 0.001(3) 0.001(3) -0.018(3)
O14 0.017(3) 0.024(3) 0.031(4) 0.003(3) -0.013(3) -0.007(3)
O15 0.048(5) 0.073(5) 0.030(4) -0.018(4) 0.019(3) -0.039(4)
O16 0.018(3) 0.022(3) 0.030(4) 0.005(3) -0.002(3) -0.008(3)
O17 0.022(3) 0.018(3) 0.017(3) -0.001(3) -0.001(3) -0.003(3)
O18 0.020(3) 0.023(3) 0.021(3) 0.006(3) -0.003(3) -0.011(3)
O19 0.031(4) 0.014(3) 0.018(3) 0.007(2) -0.008(3) -0.008(3)
O20 0.024(4) 0.026(3) 0.020(3) -0.001(3) -0.004(3) -0.006(3)
O21 0.019(3) 0.018(3) 0.030(4) 0.003(3) -0.007(3) -0.009(3)
O22 0.022(3) 0.022(3) 0.020(3) -0.002(3) -0.004(3) -0.009(3)
O23 0.015(3) 0.022(3) 0.022(3) 0.001(3) -0.002(3) -0.002(3)
O24 0.019(3) 0.026(3) 0.023(4) 0.010(3) 0.002(3) -0.005(3)
O25 0.026(4) 0.019(3) 0.028(4) 0.004(3) 0.009(3) -0.005(3)
O26 0.021(4) 0.026(3) 0.047(4) -0.003(3) 0.003(3) -0.005(3)
O27 0.017(4) 0.025(3) 0.052(5) 0.007(3) -0.002(3) -0.010(3)
O29 0.023(4) 0.025(3) 0.029(4) 0.008(3) -0.001(3) -0.009(3)
O30 0.029(4) 0.033(4) 0.023(4) -0.006(3) -0.008(3) -0.008(3)
N1 0.021(4) 0.018(4) 0.014(4) 0.004(3) 0.001(3) -0.010(3)
N2 0.021(4) 0.020(4) 0.016(4) 0.005(3) -0.001(3) -0.009(3)
N3 0.016(4) 0.029(4) 0.018(4) -0.004(3) -0.003(3) -0.010(3)
N4 0.013(4) 0.018(4) 0.017(4) -0.009(3) -0.004(3) 0.000(3)
N5 0.009(4) 0.030(4) 0.022(4) 0.000(3) -0.004(3) -0.010(3)
N6 0.019(4) 0.026(4) 0.020(4) -0.006(3) 0.005(3) -0.008(4)
N7 0.028(4) 0.025(4) 0.009(4) 0.009(3) -0.007(3) -0.006(4)
N8 0.018(4) 0.028(4) 0.007(4) 0.010(3) -0.005(3) -0.008(3)
C1 0.028(5) 0.028(5) 0.013(5) -0.001(4) 0.006(4) -0.019(4)
C2 0.036(6) 0.048(6) 0.023(5) 0.002(5) 0.005(5) -0.023(5)
C3 0.056(7) 0.021(5) 0.025(6) -0.003(4) 0.012(5) -0.015(5)
C4 0.034(6) 0.042(6) 0.037(6) -0.014(5) 0.009(5) -0.025(5)
C5 0.040(6) 0.028(5) 0.021(5) -0.004(4) 0.001(5) -0.015(5)
C6 0.064(8) 0.053(7) 0.031(6) -0.019(6) -0.013(6) -0.006(6)
C7 0.103(11) 0.071(8) 0.056(8) -0.014(7) -0.013(8) -0.073(8)
C8 0.081(9) 0.070(8) 0.023(6) 0.000(6) -0.017(6) -0.046(7)
C9 0.039(6) 0.029(5) 0.011(5) 0.000(4) -0.001(4) -0.017(5)
C10 0.036(6) 0.045(6) 0.031(6) -0.016(5) -0.005(5) -0.020(5)
C11 0.062(8) 0.049(7) 0.025(6) -0.013(5) -0.008(5) -0.028(6)
C12 0.047(7) 0.034(6) 0.031(6) -0.016(5) -0.001(5) -0.013(5)
C13 0.012(5) 0.022(5) 0.027(5) 0.006(4) 0.000(4) -0.003(4)
C14 0.018(5) 0.040(5) 0.013(5) 0.010(4) -0.010(4) -0.016(4)
C15 0.014(5) 0.018(4) 0.019(5) 0.001(4) 0.000(4) -0.001(4)
C16 0.020(5) 0.014(4) 0.019(5) -0.001(4) 0.002(4) -0.001(4)
C17 0.020(5) 0.028(5) 0.023(5) 0.001(4) -0.004(4) -0.004(4)
C18 0.034(6) 0.026(5) 0.008(5) 0.009(4) -0.010(4) -0.002(4)
C19 0.036(6) 0.020(5) 0.030(6) 0.002(4) 0.002(5) -0.007(5)
C20 0.026(6) 0.035(5) 0.031(6) -0.003(5) 0.000(4) -0.016(5)
C21 0.013(5) 0.014(4) 0.023(5) 0.006(4) -0.004(4) 0.000(4)
C22 0.038(6) 0.018(5) 0.028(6) 0.006(4) -0.005(5) -0.011(4)
C23 0.039(7) 0.040(6) 0.034(6) 0.005(5) 0.014(5) -0.005(5)
C24 0.025(5) 0.011(4) 0.014(5) -0.001(3) -0.005(4) -0.008(4)
C25 0.028(5) 0.020(4) 0.019(5) -0.004(4) 0.002(4) -0.014(4)
C26 0.003(4) 0.020(4) 0.020(5) -0.001(4) 0.001(3) -0.001(4)
C27 0.014(5) 0.014(4) 0.015(5) 0.002(4) 0.002(4) 0.003(4)
C28 0.026(5) 0.019(5) 0.029(5) 0.001(4) -0.006(4) -0.008(4)
C29 0.034(6) 0.019(5) 0.026(6) 0.004(4) -0.001(5) 0.000(4)
C30 0.023(5) 0.033(5) 0.018(5) -0.002(4) -0.002(4) 0.001(5)
C31 0.016(5) 0.028(5) 0.033(6) -0.007(4) -0.003(4) -0.007(4)
C32 0.020(5) 0.033(5) 0.023(5) 0.012(4) -0.008(4) -0.009(4)
C33 0.035(6) 0.035(6) 0.033(6) 0.001(5) -0.006(5) -0.020(5)
C34 0.110(13) 0.109(12) 0.081(11) -0.044(10) 0.046(9) -0.079(11)
C35 0.020(5) 0.021(5) 0.023(5) -0.002(4) -0.006(4) 0.002(4)
C36 0.040(7) 0.047(7) 0.039(7) -0.012(5) -0.007(5) -0.006(6)
C37 0.043(7) 0.047(6) 0.040(6) -0.003(5) -0.020(5) -0.026(6)
C38 0.043(7) 0.039(6) 0.031(6) 0.005(5) -0.024(5) -0.010(5)
C39 0.033(6) 0.023(5) 0.015(5) 0.001(4) 0.001(4) -0.010(4)
C40 0.078(9) 0.032(6) 0.030(6) -0.005(5) 0.001(6) -0.015(6)
C41 0.029(6) 0.041(6) 0.067(8) -0.024(6) 0.003(6) -0.011(5)
C42 0.045(6) 0.010(4) 0.026(5) -0.004(4) -0.012(5) 0.002(4)
C43 0.030(6) 0.031(5) 0.028(6) 0.002(5) 0.015(5) -0.003(5)
C44 0.039(7) 0.037(6) 0.038(7) 0.006(5) 0.017(5) 0.009(5)
C45 0.068(9) 0.041(7) 0.054(8) -0.029(6) 0.027(6) -0.023(6)
C46 0.024(6) 0.049(7) 0.034(6) 0.008(5) 0.015(5) 0.004(5)
C47 0.020(5) 0.022(5) 0.028(5) -0.001(4) -0.008(4) -0.002(4)
C48 0.029(6) 0.019(5) 0.029(6) 0.010(4) -0.006(4) -0.008(4)
C49 0.026(5) 0.014(4) 0.018(5) 0.004(4) -0.007(4) -0.008(4)
C50 0.026(5) 0.025(5) 0.019(5) 0.007(4) -0.010(4) -0.012(4)
C51 0.036(6) 0.028(5) 0.028(6) -0.008(4) 0.001(5) -0.018(5)
C52 0.040(6) 0.027(5) 0.022(5) 0.004(4) -0.002(5) -0.021(5)
C53 0.026(6) 0.049(6) 0.018(5) -0.003(5) 0.004(4) -0.023(5)
C54 0.023(5) 0.031(5) 0.043(6) -0.009(5) 0.000(5) -0.012(5)
C55 0.027(6) 0.034(6) 0.033(6) 0.010(5) -0.010(5) -0.022(5)
C56 0.013(5) 0.031(6) 0.079(9) 0.007(6) 0.001(5) -0.008(5)
C57 0.013(5) 0.034(5) 0.016(5) -0.005(4) 0.000(4) -0.006(4)
C58 0.031(6) 0.017(5) 0.030(6) 0.005(4) -0.005(4) -0.013(4)
C59 0.010(5) 0.012(4) 0.030(5) -0.002(4) -0.003(4) 0.001(4)
C60 0.023(5) 0.016(5) 0.035(6) -0.003(4) -0.001(4) -0.002(4)
C61 0.026(6) 0.038(6) 0.035(6) -0.001(5) 0.007(5) -0.014(5)
C62 0.040(7) 0.029(6) 0.049(7) 0.018(5) 0.008(6) -0.013(5)
C63 0.067(9) 0.025(6) 0.073(10) 0.014(6) -0.003(8) -0.003(6)
C64 0.040(7) 0.026(5) 0.067(8) 0.012(5) -0.004(6) -0.010(5)
C65 0.028(6) 0.025(5) 0.027(5) 0.017(4) -0.013(5) -0.009(5)
C66 0.020(5) 0.033(5) 0.027(6) 0.003(4) 0.007(4) 0.002(5)
C67 0.073(8) 0.049(7) 0.021(6) 0.000(5) -0.013(5) -0.036(6)

loop_
_atom_type_symbol
_atom_type_description
_atom_type_scat_dispersion_real
_atom_type_scat_dispersion_imag
_atom_type_scat_source
C C 0.0033 0.0016 'International Tables Vol C Tables 4.2.6.8 and 6.1.1.4'
H H 0.0000 0.0000 'International Tables Vol C Tables 4.2.6.8 and 6.1.1.4'
N N 0.0061 0.0033 'International Tables Vol C Tables 4.2.6.8 and 6.1.1.4'
O O 0.0106 0.0060 'International Tables Vol C Tables 4.2.6.8 and 6.1.1.4'
P P 0.1023 0.0942 'International Tables Vol C Tables 4.2.6.8 and 6.1.1.4'
Cu Cu 0.3201 1.2651 'International Tables Vol C Tables 4.2.6.8 and 6.1.1.4'

loop_
_geom_angle_atom_site_label_1
_geom_angle_atom_site_label_2
_geom_angle_atom_site_label_3
_geom_angle
_geom_angle_site_symmetry_1
_geom_angle_site_symmetry_3
O6 Cu1 O9 95.1(2) . .
O6 Cu1 O4 98.1(2) . .
O9 Cu1 O4 164.9(2) . .
O6 Cu1 O3 164.0(2) . .
O9 Cu1 O3 94.8(2) . .
O4 Cu1 O3 70.8(2) . .
O6 Cu1 O5 95.5(2) . .
O9 Cu1 O5 93.8(2) . .
O4 Cu1 O5 92.4(2) . .
O3 Cu1 O5 96.4(2) . .
O6 Cu1 P1 132.17(17) . .
O9 Cu1 P1 130.27(16) . .
O4 Cu1 P1 35.12(16) . .
O3 Cu1 P1 35.65(14) . .
O5 Cu1 P1 95.59(14) . .
O11 Cu2 N1 168.0(3) . .
O11 Cu2 O1 95.6(2) . .
N1 Cu2 O1 87.7(2) . .
O11 Cu2 O12 89.2(2) . .
N1 Cu2 O12 84.8(2) . .
O1 Cu2 O12 164.7(2) . .
O11 Cu2 O13 89.9(2) . .
N1 Cu2 O13 100.7(3) . .
O1 Cu2 O13 102.2(2) . .
O12 Cu2 O13 92.3(2) . .
O1 Cu3 N2 86.5(3) . .
O1 Cu3 O4 93.2(2) . 2_666
N2 Cu3 O4 163.9(3) . 2_666
O1 Cu3 O7 177.2(2) . .
N2 Cu3 O7 91.1(3) . .
O4 Cu3 O7 89.4(2) 2_666 .
O1 Cu3 O2 87.2(2) . .
N2 Cu3 O2 107.2(2) . .
O4 Cu3 O2 88.8(2) 2_666 .
O7 Cu3 O2 92.1(2) . .
O2 Cu4 O3 91.7(2) . .
O2 Cu4 O10 178.6(2) . .
O3 Cu4 O10 87.8(2) . .
O2 Cu4 N4 87.1(2) . .
O3 Cu4 N4 174.3(3) . .
O10 Cu4 N4 93.2(2) . .
O2 Cu4 O1 87.0(2) . .
O3 Cu4 O1 89.0(2) . .
O10 Cu4 O1 94.3(2) . .
N4 Cu4 O1 96.4(2) . .
O8 Cu5 N3 166.5(3) . .
O8 Cu5 O2 93.5(2) . .
N3 Cu5 O2 88.1(2) . .
O8 Cu5 O14 91.1(2) . .
N3 Cu5 O14 86.0(2) . .
O2 Cu5 O14 172.5(2) . .
O8 Cu5 O15 97.1(3) . .
N3 Cu5 O15 95.9(3) . .
O2 Cu5 O15 97.7(2) . .
O14 Cu5 O15 87.6(3) . .
O21 Cu6 O24 95.7(2) . .
O21 Cu6 O19 165.5(2) . .
O24 Cu6 O19 96.5(2) . .
O21 Cu6 O18 95.7(2) . .
O24 Cu6 O18 163.5(2) . .
O19 Cu6 O18 70.8(2) . .
O21 Cu6 O20 91.1(2) . .
O24 Cu6 O20 95.5(2) . .
O19 Cu6 O20 95.5(2) . .
O18 Cu6 O20 96.2(2) . .
O21 Cu6 P4 130.79(17) . .
O24 Cu6 P4 130.92(17) . .
O19 Cu6 P4 35.44(16) . .
O18 Cu6 P4 35.38(15) . .
O20 Cu6 P4 97.91(15) . .
O26 Cu7 N5 167.1(3) . .
O26 Cu7 O16 95.1(2) . .
N5 Cu7 O16 88.6(3) . .
O26 Cu7 O27 89.9(3) . .
N5 Cu7 O27 87.3(3) . .
O16 Cu7 O27 173.5(3) . .
O16 Cu8 O22 179.2(2) . .
O16 Cu8 N6 87.4(3) . .
O22 Cu8 N6 92.5(3) . .
O16 Cu8 O18 92.2(2) . 2_775
O22 Cu8 O18 88.1(2) . 2_775
N6 Cu8 O18 171.8(3) . 2_775
O16 Cu8 O17 87.4(2) . .
O22 Cu8 O17 91.8(2) . .
N6 Cu8 O17 99.7(2) . .
O18 Cu8 O17 88.5(2) 2_775 .
O17 Cu9 O25 178.0(2) . .
O17 Cu9 O19 93.2(2) . .
O25 Cu9 O19 88.2(2) . .
O17 Cu9 N7 86.7(3) . .
O25 Cu9 N7 91.6(3) . .
O19 Cu9 N7 172.5(3) . .
O23 Cu10 N8 165.9(3) . .
O23 Cu10 O17 95.0(2) . .
N8 Cu10 O17 88.4(3) . .
O23 Cu10 O29 90.8(2) . .
N8 Cu10 O29 86.3(3) . .
O17 Cu10 O29 174.0(2) . .
O23 Cu10 O30 90.0(2) . .
N8 Cu10 O30 103.5(3) . .
O17 Cu10 O30 94.0(2) . .
O29 Cu10 O30 84.8(2) . .
O5 P1 O4 116.1(3) 2_666 .
O5 P1 O3 115.1(3) 2_666 .
O4 P1 O3 98.3(3) . .
O5 P1 C1 110.6(3) 2_666 .
O4 P1 C1 108.2(4) . .
O3 P1 C1 107.5(4) . .
O5 P1 Cu1 131.8(2) 2_666 .
O4 P1 Cu1 49.00(19) . .
O3 P1 Cu1 49.32(19) . .
C1 P1 Cu1 117.5(3) . .
O6 P2 O7 113.9(3) 2_666 .
O6 P2 O8 109.7(3) 2_666 .
O7 P2 O8 112.4(3) . .
O6 P2 C5 108.5(4) 2_666 .
O7 P2 C5 105.6(4) . .
O8 P2 C5 106.3(4) . .
O11 P3 O10 111.8(3) . .
O11 P3 O9 110.0(3) . .
O10 P3 O9 112.2(3) . .
O11 P3 C9 107.1(3) . .
O10 P3 C9 107.2(4) . .
O9 P3 C9 108.3(4) . .
O20 P4 O18 115.8(3) 2_775 .
O20 P4 O19 115.6(3) 2_775 .
O18 P4 O19 97.5(3) . .
O20 P4 C35 110.5(4) 2_775 .
O18 P4 C35 108.2(3) . .
O19 P4 C35 108.5(4) . .
O20 P4 Cu6 132.2(2) 2_775 .
O18 P4 Cu6 48.8(2) . .
O19 P4 Cu6 48.7(2) . .
C35 P4 Cu6 117.3(3) . .
O22 P5 O23 112.9(3) . .
O22 P5 O21 113.1(3) . 2_775
O23 P5 O21 109.0(3) . 2_775
O22 P5 C39 106.5(4) . .
O23 P5 C39 107.3(4) . .
O21 P5 C39 107.8(4) 2_775 .
O26 P6 O25 112.8(3) . .
O26 P6 O24 109.7(4) . .
O25 P6 O24 113.4(3) . .
O26 P6 C43 107.5(4) . .
O25 P6 C43 105.5(4) . .
O24 P6 C43 107.4(4) . .
Cu3 O1 Cu2 122.1(3) . .
Cu3 O1 Cu4 92.2(2) . .
Cu2 O1 Cu4 102.2(2) . .
Cu4 O2 Cu5 121.3(3) . .
Cu4 O2 Cu3 93.4(2) . .
Cu5 O2 Cu3 95.9(2) . .
P1 O3 Cu4 136.7(3) . .
P1 O3 Cu1 95.0(3) . .
Cu4 O3 Cu1 128.0(2) . .
P1 O4 Cu3 135.2(3) . 2_666
P1 O4 Cu1 95.9(3) . .
Cu3 O4 Cu1 128.9(3) 2_666 .
P1 O5 Cu1 132.5(3) 2_666 .
P2 O6 Cu1 132.7(3) 2_666 .
P2 O7 Cu3 123.1(3) . .
P2 O8 Cu5 120.6(3) . .
P3 O9 Cu1 133.1(3) . .
P3 O10 Cu4 120.3(3) . .
P3 O11 Cu2 125.7(3) . .
C21 O12 C22 115.2(6) . .
C21 O12 Cu2 125.2(5) . .
C22 O12 Cu2 119.3(5) . .
C23 O13 Cu2 124.4(6) . .
C32 O14 C33 116.6(6) . .
C32 O14 Cu5 127.9(5) . .
C33 O14 Cu5 115.3(5) . .
C34 O15 Cu5 118.9(6) . .
Cu7 O16 Cu8 121.7(3) . .
Cu9 O17 Cu10 121.8(3) . .
Cu9 O17 Cu8 93.6(2) . .
Cu10 O17 Cu8 99.4(2) . .
P4 O18 Cu8 135.1(3) . 2_775
P4 O18 Cu6 95.8(3) . .
Cu8 O18 Cu6 129.1(3) 2_775 .
P4 O19 Cu9 135.6(3) . .
P4 O19 Cu6 95.9(2) . .
Cu9 O19 Cu6 128.5(3) . .
P4 O20 Cu6 129.9(3) 2_775 .
P5 O21 Cu6 131.3(3) 2_775 .
P5 O22 Cu8 122.7(3) . .
P5 O23 Cu10 121.8(3) . .
P6 O24 Cu6 132.3(4) . .
P6 O25 Cu9 120.7(4) . .
P6 O26 Cu7 124.3(4) . .
C55 O27 C56 116.4(7) . .
C55 O27 Cu7 127.6(5) . .
C56 O27 Cu7 115.9(5) . .
C65 O29 C66 115.1(6) . .
C65 O29 Cu10 128.9(5) . .
C66 O29 Cu10 115.2(5) . .
C67 O30 Cu10 118.8(6) . .
C15 N1 N2 107.5(6) . .
C15 N1 Cu2 131.9(6) . .
N2 N1 Cu2 120.2(5) . .
C13 N2 N1 108.3(6) . .
C13 N2 Cu3 128.8(6) . .
N1 N2 Cu3 123.0(5) . .
C26 N3 N4 108.7(6) . .
C26 N3 Cu5 131.6(5) . .
N4 N3 Cu5 119.6(5) . .
C24 N4 N3 108.6(6) . .
C24 N4 Cu4 128.8(5) . .
N3 N4 Cu4 121.1(5) . .
C49 N5 N6 108.9(7) . .
C49 N5 Cu7 130.8(6) . .
N6 N5 Cu7 120.1(5) . .
C47 N6 N5 106.7(7) . .
C47 N6 Cu8 130.9(6) . .
N5 N6 Cu8 122.1(5) . .
C57 N7 N8 110.3(7) . .
C57 N7 Cu9 127.1(6) . .
N8 N7 Cu9 122.0(5) . .
N7 N8 C59 107.8(6) . .
N7 N8 Cu10 120.5(5) . .
C59 N8 Cu10 131.6(6) . .
C2 C1 C4 111.0(8) . .
C2 C1 C3 109.3(7) . .
C4 C1 C3 110.1(7) . .
C2 C1 P1 109.1(6) . .
C4 C1 P1 109.6(6) . .
C3 C1 P1 107.7(6) . .
C8 C5 C6 109.1(9) . .
C8 C5 C7 108.0(9) . .
C6 C5 C7 112.3(9) . .
C8 C5 P2 109.1(7) . .
C6 C5 P2 111.6(7) . .
C7 C5 P2 106.6(6) . .
C11 C9 C12 109.2(8) . .
C11 C9 C10 108.9(8) . .
C12 C9 C10 109.8(7) . .
C11 C9 P3 108.7(6) . .
C12 C9 P3 110.7(6) . .
C10 C9 P3 109.5(6) . .
N2 C13 C14 110.6(8) . .
C13 C14 C15 103.3(7) . .
N1 C15 C14 110.1(7) . .
N1 C15 C16 123.7(7) . .
C14 C15 C16 126.1(7) . .
C21 C16 C17 118.2(7) . .
C21 C16 C15 124.4(7) . .
C17 C16 C15 117.4(8) . .
C18 C17 C16 120.4(8) . .
C17 C18 C19 120.6(8) . .
C18 C19 C20 119.6(8) . .
C21 C20 C19 119.3(9) . .
C16 C21 C20 121.7(8) . .
C16 C21 O12 118.5(7) . .
C20 C21 O12 119.9(8) . .
N4 C24 C25 109.9(7) . .
C24 C25 C26 105.1(7) . .
N3 C26 C25 107.7(7) . .
N3 C26 C27 123.5(7) . .
C25 C26 C27 128.6(7) . .
C28 C27 C32 117.3(8) . .
C28 C27 C26 117.4(7) . .
C32 C27 C26 125.3(7) . .
C27 C28 C29 121.7(8) . .
C30 C29 C28 120.6(8) . .
C29 C30 C31 117.8(8) . .
C32 C31 C30 121.9(8) . .
C31 C32 O14 120.9(8) . .
C31 C32 C27 120.6(8) . .
O14 C32 C27 118.4(7) . .
C38 C35 C36 109.3(8) . .
C38 C35 C37 109.2(7) . .
C36 C35 C37 110.7(8) . .
C38 C35 P4 109.4(6) . .
C36 C35 P4 109.2(6) . .
C37 C35 P4 108.9(6) . .
C40 C39 C41 109.3(8) . .
C40 C39 C42 108.6(7) . .
C41 C39 C42 109.4(8) . .
C40 C39 P5 109.4(7) . .
C41 C39 P5 111.4(6) . .
C42 C39 P5 108.7(6) . .
C46 C43 C45 107.9(9) . .
C46 C43 C44 108.5(8) . .
C45 C43 C44 114.1(9) . .
C46 C43 P6 108.2(7) . .
C45 C43 P6 109.6(7) . .
C44 C43 P6 108.3(7) . .
N6 C47 C48 110.3(8) . .
C47 C48 C49 105.6(7) . .
N5 C49 C48 108.4(8) . .
N5 C49 C50 124.0(8) . .
C48 C49 C50 127.5(7) . .
C55 C50 C51 117.1(8) . .
C55 C50 C49 125.5(7) . .
C51 C50 C49 117.4(8) . .
C52 C51 C50 121.1(9) . .
C53 C52 C51 121.9(8) . .
C52 C53 C54 119.1(9) . .
C55 C54 C53 119.0(9) . .
C54 C55 C50 121.8(8) . .
C54 C55 O27 119.0(9) . .
C50 C55 O27 119.2(8) . .
N7 C57 C58 108.5(8) . .
C59 C58 C57 104.6(8) . .
N8 C59 C58 108.7(7) . .
N8 C59 C60 123.5(8) . .
C58 C59 C60 127.8(8) . .
C61 C60 C65 116.4(8) . .
C61 C60 C59 117.9(8) . .
C65 C60 C59 125.6(8) . .
C62 C61 C60 123.4(9) . .
C63 C62 C61 119.2(9) . .
C62 C63 C64 121.6(10) . .
C65 C64 C63 117.5(10) . .
O29 C65 C64 120.5(9) . .
O29 C65 C60 117.7(7) . .
C64 C65 C60 121.8(8) . .

loop_
_geom_bond_atom_site_label_1
_geom_bond_atom_site_label_2
_geom_bond_distance
_geom_bond_site_symmetry_2
Cu1 O6 1.910(6) .
Cu1 O9 1.919(5) .
Cu1 O4 2.022(5) .
Cu1 O3 2.029(5) .
Cu1 O5 2.268(6) .
Cu1 P1 2.665(2) .
Cu2 O11 1.916(6) .
Cu2 N1 1.927(7) .
Cu2 O1 1.949(5) .
Cu2 O12 2.175(5) .
Cu2 O13 2.227(6) .
Cu3 O1 1.932(5) .
Cu3 N2 1.937(6) .
Cu3 O4 1.957(5) 2_666
Cu3 O7 1.961(5) .
Cu3 O2 2.414(5) .
Cu4 O2 1.912(5) .
Cu4 O3 1.949(5) .
Cu4 O10 1.952(5) .
Cu4 N4 1.970(6) .
Cu4 O1 2.436(6) .
Cu5 O8 1.891(6) .
Cu5 N3 1.919(7) .
Cu5 O2 1.947(5) .
Cu5 O14 2.120(5) .
Cu5 O15 2.279(6) .
Cu6 O21 1.914(5) .
Cu6 O24 1.918(6) .
Cu6 O19 2.017(5) .
Cu6 O18 2.019(5) .
Cu6 O20 2.283(6) .
Cu6 P4 2.670(3) .
Cu7 O26 1.908(6) .
Cu7 N5 1.919(7) .
Cu7 O16 1.921(6) .
Cu7 O27 2.086(6) .
Cu8 O16 1.924(6) .
Cu8 O22 1.932(6) .
Cu8 N6 1.933(7) .
Cu8 O18 1.946(5) 2_775
Cu8 O17 2.436(5) .
Cu9 O17 1.918(6) .
Cu9 O25 1.929(6) .
Cu9 O19 1.960(5) .
Cu9 N7 1.977(6) .
Cu10 O23 1.906(6) .
Cu10 N8 1.928(7) .
Cu10 O17 1.935(5) .
Cu10 O29 2.097(5) .
Cu10 O30 2.252(6) .
P1 O5 1.501(6) 2_666
P1 O4 1.541(6) .
P1 O3 1.559(5) .
P1 C1 1.823(9) .
P2 O6 1.533(6) 2_666
P2 O7 1.537(6) .
P2 O8 1.544(6) .
P2 C5 1.834(9) .
P3 O11 1.530(6) .
P3 O10 1.532(5) .
P3 O9 1.542(6) .
P3 C9 1.807(9) .
P4 O20 1.486(6) 2_775
P4 O18 1.554(5) .
P4 O19 1.557(6) .
P4 C35 1.811(9) .
P5 O22 1.519(6) .
P5 O23 1.536(6) .
P5 O21 1.548(5) 2_775
P5 C39 1.811(9) .
P6 O26 1.521(6) .
P6 O25 1.545(6) .
P6 O24 1.547(6) .
P6 C43 1.829(10) .
O4 Cu3 1.957(5) 2_666
O5 P1 1.501(6) 2_666
O6 P2 1.533(6) 2_666
O12 C21 1.400(9) .
O12 C22 1.432(10) .
O13 C23 1.403(11) .
O14 C32 1.375(9) .
O14 C33 1.455(9) .
O15 C34 1.424(14) .
O18 Cu8 1.946(5) 2_775
O20 P4 1.486(6) 2_775
O21 P5 1.548(5) 2_775
O27 C55 1.398(10) .
O27 C56 1.422(10) .
O29 C65 1.380(9) .
O29 C66 1.459(10) .
O30 C67 1.386(11) .
N1 C15 1.334(10) .
N1 N2 1.363(9) .
N2 C13 1.332(10) .
N3 C26 1.353(10) .
N3 N4 1.355(8) .
N4 C24 1.320(9) .
N5 C49 1.358(9) .
N5 N6 1.368(9) .
N6 C47 1.353(10) .
N7 C57 1.327(10) .
N7 N8 1.338(9) .
N8 C59 1.362(10) .
C1 C2 1.525(12) .
C1 C4 1.540(12) .
C1 C3 1.564(11) .
C5 C8 1.476(13) .
C5 C6 1.518(14) .
C5 C7 1.571(13) .
C9 C11 1.506(12) .
C9 C12 1.506(12) .
C9 C10 1.538(12) .
C13 C14 1.378(11) .
C14 C15 1.406(11) .
C15 C16 1.489(11) .
C16 C21 1.380(12) .
C16 C17 1.398(11) .
C17 C18 1.380(11) .
C18 C19 1.381(12) .
C19 C20 1.387(12) .
C20 C21 1.387(11) .
C24 C25 1.382(11) .
C25 C26 1.400(11) .
C26 C27 1.436(11) .
C27 C28 1.393(10) .
C27 C32 1.414(12) .
C28 C29 1.411(12) .
C29 C30 1.369(12) .
C30 C31 1.419(12) .
C31 C32 1.370(12) .
C35 C38 1.525(11) .
C35 C36 1.533(13) .
C35 C37 1.549(12) .
C39 C40 1.516(13) .
C39 C41 1.523(13) .
C39 C42 1.540(11) .
C43 C46 1.507(12) .
C43 C45 1.536(14) .
C43 C44 1.544(14) .
C47 C48 1.376(11) .
C48 C49 1.384(12) .
C49 C50 1.463(12) .
C50 C55 1.392(13) .
C50 C51 1.405(11) .
C51 C52 1.375(12) .
C52 C53 1.349(13) .
C53 C54 1.420(12) .
C54 C55 1.391(13) .
C57 C58 1.407(11) .
C58 C59 1.394(12) .
C59 C60 1.465(11) .
C60 C61 1.406(11) .
C60 C65 1.423(13) .
C61 C62 1.366(12) .
C62 C63 1.362(15) .
C63 C64 1.437(14) .
C64 C65 1.390(12) .

loop_
_platon_squeeze_void_nr
_platon_squeeze_void_average_x
_platon_squeeze_void_average_y
_platon_squeeze_void_average_z
_platon_squeeze_void_volume
_platon_squeeze_void_count_electrons
_platon_squeeze_void_content
1 0.500 0.000 0.000 401 99 ' '
2 -0.113 0.236 0.298 121 28 ' '
3 0.113 0.764 0.702 120 28 ' '
4 0.252 0.273 0.531 66 22 ' '
5 0.457 0.471 0.194 12 2 ' '
6 0.484 0.655 0.823 9 2 ' '
7 0.519 0.334 0.176 6 1 ' '
8 0.549 0.517 0.805 9 2 ' '
9 0.748 0.727 0.469 66 23 ' '

loop_
_cod_changelog_entry_id
_cod_changelog_entry_author
_cod_changelog_entry_date
_cod_changelog_entry_text
1 'Vaitkus, Antanas' 2022-06-29T12:05:00+03:00
;
 Removed the '_chemical_name_systematic' data item that had an incorrect value.
;
